data_1553910
loop_
_publ_author_name
'Zwoli\'nski, K. M.'
'Siero\'n, L.'
'Eilmes, J.'

_publ_section_title
;
 One-flask synthesis of dibenzotetraaza[14]annulene cyclic congeners
 bearing buta-1,3-diyne bridges
;
_journal_issue 2
_journal_name_full 'Organic Chemistry Frontiers'
_journal_page_first 171
_journal_paper_doi 10.1039/C7QO00821J
_journal_volume 5
_journal_year 2018
_chemical_formula_sum 'C38 H26 N4 O4'
_chemical_formula_weight 602.63
_chemical_name_systematic
;
7,16-[2,2'-(hexano-2,4-diyne-1,6-dioxy)-dibenzoylo]-5,14-dihydrodibenzo[b,i][1,4,8,11]tetraazacyclotetradecine
;
_space_group_crystal_system orthorhombic
_space_group_IT_number 60
_space_group_name_Hall '-P 2n 2ab'
_space_group_name_H-M_alt 'P b c n'
_atom_sites_solution_hydrogens geom
_audit_creation_method SHELXL-2016/6
_audit_update_record
;
2017-07-12 deposited with the CCDC.
2017-09-27 downloaded from the CCDC.
;
_cell_angle_alpha 90
_cell_angle_beta 90
_cell_angle_gamma 90
_cell_formula_units_Z 8
_cell_length_a 21.1618(16)
_cell_length_b 11.9414(11)
_cell_length_c 23.2097(17)
_cell_measurement_reflns_used 7864
_cell_measurement_temperature 291
_cell_measurement_theta_max 35.9327
_cell_measurement_theta_min 1.7189
_cell_volume 5865.1(8)
_computing_structure_refinement 'SHELXL-2016/6 (Sheldrick, 2016)'
_diffrn_ambient_temperature 291
_diffrn_detector_area_resol_mean 8.2356
_diffrn_measured_fraction_theta_full 1.000
_diffrn_measured_fraction_theta_max 1.000
_diffrn_measurement_device_type 'Kuma KM-4 CCD'
_diffrn_measurement_method \w
_diffrn_radiation_monochromator graphite
_diffrn_radiation_source 'Enhance (Mo) X-ray Source'
_diffrn_radiation_type MoK\a
_diffrn_radiation_wavelength 0.71073
_diffrn_reflns_av_R_equivalents 0.1137
_diffrn_reflns_av_unetI/netI 0.0592
_diffrn_reflns_Laue_measured_fraction_full 1.000
_diffrn_reflns_Laue_measured_fraction_max 1.000
_diffrn_reflns_limit_h_max 25
_diffrn_reflns_limit_h_min -25
_diffrn_reflns_limit_k_max 14
_diffrn_reflns_limit_k_min -14
_diffrn_reflns_limit_l_max 27
_diffrn_reflns_limit_l_min -27
_diffrn_reflns_number 66233
_diffrn_reflns_point_group_measured_fraction_full 1.000
_diffrn_reflns_point_group_measured_fraction_max 1.000
_diffrn_reflns_theta_full 25.026
_diffrn_reflns_theta_max 25.026
_diffrn_reflns_theta_min 1.755
_diffrn_source 'Seifert Mo tube'
_exptl_absorpt_coefficient_mu 0.090
_exptl_absorpt_correction_type none
_exptl_crystal_density_diffrn 1.365
_exptl_crystal_description Prism
_exptl_crystal_F_000 2512
_exptl_crystal_size_max 0.25
_exptl_crystal_size_mid 0.15
_exptl_crystal_size_min 0.10
_refine_diff_density_max 0.180
_refine_diff_density_min -0.174
_refine_diff_density_rms 0.036
_refine_ls_extinction_method none
_refine_ls_goodness_of_fit_ref 0.954
_refine_ls_hydrogen_treatment constr
_refine_ls_matrix_type full
_refine_ls_number_parameters 415
_refine_ls_number_reflns 5176
_refine_ls_number_restraints 0
_refine_ls_restrained_S_all 0.954
_refine_ls_R_factor_all 0.0954
_refine_ls_R_factor_gt 0.0404
_refine_ls_shift/su_max 0.000
_refine_ls_shift/su_mean 0.000
_refine_ls_structure_factor_coef Fsqd
_refine_ls_weighting_details 'w=1/[\s^2^(Fo^2^)+0.5783P] where P=(Fo^2^+2Fc^2^)/3'
_refine_ls_weighting_scheme calc
_refine_ls_wR_factor_gt 0.0583
_refine_ls_wR_factor_ref 0.0619
_reflns_number_gt 2230
_reflns_number_total 5176
_reflns_threshold_expression 'I > 2\s(I)'
_cod_data_source_file c7qo00821j2.cif
_cod_data_source_block k182
_cod_database_code 1553910
_shelx_shelxl_version_number 2016/6
_shelx_space_group_comment
;
The symmetry employed for this shelxl refinement is uniquely defined
by the following loop, which should always be used as a source of
symmetry information in preference to the above space-group names.
They are only intended as comments.
;

loop_
_space_group_symop_operation_xyz
'x, y, z'
'-x+1/2, -y+1/2, z+1/2'
'-x, y, -z+1/2'
'x+1/2, -y+1/2, -z'
'-x, -y, -z'
'x-1/2, y-1/2, -z-1/2'
'x, -y, z-1/2'
'-x-1/2, y-1/2, z'

loop_
_atom_site_label
_atom_site_type_symbol
_atom_site_fract_x
_atom_site_fract_y
_atom_site_fract_z
_atom_site_U_iso_or_equiv
_atom_site_adp_type
_atom_site_occupancy
_atom_site_site_symmetry_order
_atom_site_calc_flag
_atom_site_refinement_flags_posn
_atom_site_refinement_flags_adp
N1 N 0.57827(7) 0.23287(18) 0.31538(7) 0.0615(5) Uani 1 1 d . .
H1N H 0.571879 0.203654 0.282014 0.074 Uiso 1 1 calc R U
N2 N 0.58081(7) 0.34752(15) 0.21768(7) 0.0592(5) Uani 1 1 d . .
N3 N 0.57815(7) 0.03989(15) 0.25205(7) 0.0617(5) Uani 1 1 d . .
N4 N 0.57143(7) 0.15389(18) 0.15440(7) 0.0635(5) Uani 1 1 d . .
H4N H 0.574141 0.181943 0.188435 0.076 Uiso 1 1 calc R U
O1 O 0.55451(7) 0.36967(13) 0.01982(6) 0.0820(5) Uani 1 1 d . .
O2 O 0.71203(8) 0.40338(16) 0.09718(8) 0.0992(6) Uani 1 1 d . .
O3 O 0.60707(7) 0.02859(14) 0.45356(6) 0.1000(6) Uani 1 1 d . .
O4 O 0.72086(6) -0.03726(15) 0.33120(7) 0.0865(5) Uani 1 1 d . .
C1 C 0.59141(9) 0.1643(2) 0.35822(9) 0.0649(7) Uani 1 1 d . .
H1 H 0.595554 0.195402 0.394754 0.078 Uiso 1 1 calc R U
C2 C 0.57390(8) 0.3493(2) 0.31987(9) 0.0559(6) Uani 1 1 d . .
C3 C 0.56652(9) 0.4046(2) 0.37195(9) 0.0675(7) Uani 1 1 d . .
H3 H 0.563330 0.363494 0.405853 0.081 Uiso 1 1 calc R U
C4 C 0.56389(10) 0.5186(3) 0.37405(10) 0.0769(7) Uani 1 1 d . .
H4 H 0.559433 0.554516 0.409364 0.092 Uiso 1 1 calc R U
C5 C 0.56777(9) 0.5811(2) 0.32416(10) 0.0729(7) Uani 1 1 d . .
H5 H 0.566874 0.658894 0.325624 0.087 Uiso 1 1 calc R U
C6 C 0.57305(9) 0.5259(2) 0.27175(9) 0.0659(6) Uani 1 1 d . .
H6 H 0.574347 0.567444 0.237888 0.079 Uiso 1 1 calc R U
C7 C 0.57638(8) 0.4114(2) 0.26884(9) 0.0545(6) Uani 1 1 d . .
C8 C 0.59002(8) 0.39569(19) 0.16746(9) 0.0609(6) Uani 1 1 d . .
H8 H 0.600437 0.471331 0.166626 0.073 Uiso 1 1 calc R U
C9 C 0.58482(9) 0.3380(2) 0.11517(8) 0.0588(6) Uani 1 1 d . .
C10 C 0.58702(10) 0.4008(2) 0.06127(9) 0.0670(7) Uani 1 1 d . .
C11 C 0.62837(12) 0.5000(2) 0.05451(9) 0.0680(7) Uani 1 1 d . .
C12 C 0.60520(12) 0.5928(3) 0.02623(9) 0.0817(8) Uani 1 1 d . .
H12 H 0.563024 0.594273 0.015008 0.098 Uiso 1 1 calc R U
C13 C 0.64344(18) 0.6835(3) 0.01424(10) 0.1010(9) Uani 1 1 d . .
H13 H 0.627105 0.747026 -0.003525 0.121 Uiso 1 1 calc R U
C14 C 0.70595(17) 0.6778(3) 0.02911(12) 0.1098(10) Uani 1 1 d . .
H14 H 0.732437 0.737553 0.020415 0.132 Uiso 1 1 calc R U
C15 C 0.73021(13) 0.5862(3) 0.05641(12) 0.1021(9) Uani 1 1 d . .
H15 H 0.772937 0.583755 0.065709 0.123 Uiso 1 1 calc R U
C16 C 0.69191(13) 0.4983(3) 0.07009(10) 0.0803(7) Uani 1 1 d . .
C17 C 0.77231(11) 0.4045(2) 0.12404(11) 0.0999(9) Uani 1 1 d . .
H17A H 0.777969 0.472849 0.146063 0.120 Uiso 1 1 calc R U
H17B H 0.805575 0.399816 0.095394 0.120 Uiso 1 1 calc R U
C18 C 0.77382(12) 0.3068(3) 0.16203(13) 0.0930(9) Uani 1 1 d . .
C19 C 0.77309(12) 0.2279(3) 0.19272(13) 0.0911(9) Uani 1 1 d . .
C20 C 0.77269(12) 0.1362(3) 0.22740(13) 0.0910(9) Uani 1 1 d . .
C21 C 0.77201(12) 0.0573(3) 0.25787(12) 0.0917(9) Uani 1 1 d . .
C22 C 0.77334(11) -0.0416(2) 0.29499(11) 0.0977(9) Uani 1 1 d . .
H22A H 0.772053 -0.109108 0.271772 0.117 Uiso 1 1 calc R U
H22B H 0.811867 -0.042420 0.317623 0.117 Uiso 1 1 calc R U
C23 C 0.70816(11) -0.1273(3) 0.36580(10) 0.0695(7) Uani 1 1 d . .
C24 C 0.74348(11) -0.2239(3) 0.36678(11) 0.0847(8) Uani 1 1 d . .
H24 H 0.778924 -0.230484 0.343337 0.102 Uiso 1 1 calc R U
C25 C 0.72649(13) -0.3102(2) 0.40219(12) 0.0916(8) Uani 1 1 d . .
H25 H 0.750392 -0.375534 0.402807 0.110 Uiso 1 1 calc R U
C26 C 0.67449(14) -0.3007(2) 0.43668(10) 0.0890(8) Uani 1 1 d . .
H26 H 0.662398 -0.360161 0.460078 0.107 Uiso 1 1 calc R U
C27 C 0.64015(11) -0.2034(3) 0.43677(9) 0.0790(7) Uani 1 1 d . .
H27 H 0.605794 -0.196679 0.461512 0.095 Uiso 1 1 calc R U
C28 C 0.65532(10) -0.1155(2) 0.40113(9) 0.0641(7) Uani 1 1 d . .
C29 C 0.61916(10) -0.0098(2) 0.40566(10) 0.0710(7) Uani 1 1 d . .
C30 C 0.59952(9) 0.0501(2) 0.35327(9) 0.0610(6) Uani 1 1 d . .
C31 C 0.59380(8) -0.00814(19) 0.30106(9) 0.0613(6) Uani 1 1 d . .
H31 H 0.601482 -0.084824 0.301069 0.074 Uiso 1 1 calc R U
C32 C 0.56898(8) -0.0240(2) 0.20157(9) 0.0574(6) Uani 1 1 d . .
C33 C 0.56250(9) -0.1381(2) 0.19918(10) 0.0738(7) Uani 1 1 d . .
H33 H 0.565192 -0.179626 0.232993 0.089 Uiso 1 1 calc R U
C34 C 0.55205(10) -0.1929(2) 0.14747(12) 0.0841(8) Uani 1 1 d . .
H34 H 0.548509 -0.270525 0.146347 0.101 Uiso 1 1 calc R U
C35 C 0.54698(10) -0.1308(3) 0.09782(11) 0.0837(8) Uani 1 1 d . .
H35 H 0.538967 -0.166784 0.063037 0.100 Uiso 1 1 calc R U
C36 C 0.55351(9) -0.0174(2) 0.09884(10) 0.0747(7) Uani 1 1 d . .
H36 H 0.550467 0.023315 0.064794 0.090 Uiso 1 1 calc R U
C37 C 0.56468(8) 0.0376(2) 0.15042(10) 0.0569(6) Uani 1 1 d . .
C38 C 0.57400(9) 0.2241(2) 0.11097(9) 0.0620(6) Uani 1 1 d . .
H38 H 0.568045 0.194746 0.074253 0.074 Uiso 1 1 calc R U

loop_
_atom_site_aniso_label
_atom_site_aniso_U_11
_atom_site_aniso_U_22
_atom_site_aniso_U_33
_atom_site_aniso_U_23
_atom_site_aniso_U_13
_atom_site_aniso_U_12
N1 0.0579(11) 0.0827(16) 0.0438(12) -0.0046(12) 0.0062(8) -0.0025(11)
N2 0.0545(10) 0.0916(16) 0.0317(10) -0.0021(10) 0.0009(8) 0.0052(10)
N3 0.0537(10) 0.0924(15) 0.0389(11) 0.0011(11) 0.0044(8) -0.0077(10)
N4 0.0632(11) 0.0852(17) 0.0422(12) -0.0041(12) 0.0038(9) -0.0006(12)
O1 0.0956(12) 0.1006(14) 0.0498(9) 0.0048(9) -0.0069(8) -0.0072(10)
O2 0.0706(12) 0.1002(17) 0.1269(16) 0.0185(12) -0.0053(10) -0.0024(11)
O3 0.1284(13) 0.1213(16) 0.0503(10) 0.0039(10) 0.0130(10) 0.0239(11)
O4 0.0608(10) 0.1047(15) 0.0941(12) 0.0065(11) 0.0244(9) -0.0018(10)
C1 0.0530(14) 0.100(2) 0.0419(14) -0.0008(15) 0.0069(11) -0.0031(15)
C2 0.0439(12) 0.0731(19) 0.0506(15) -0.0074(15) 0.0021(10) 0.0010(13)
C3 0.0666(14) 0.086(2) 0.0498(16) -0.0088(15) 0.0044(11) 0.0005(15)
C4 0.0715(15) 0.103(2) 0.0559(17) -0.0173(17) -0.0005(12) 0.0072(18)
C5 0.0721(15) 0.082(2) 0.0646(16) -0.0138(16) -0.0091(13) 0.0100(14)
C6 0.0579(13) 0.087(2) 0.0529(15) 0.0001(14) -0.0096(11) 0.0102(15)
C7 0.0423(12) 0.072(2) 0.0487(15) -0.0032(14) -0.0030(10) 0.0050(13)
C8 0.0504(13) 0.0748(18) 0.0575(15) -0.0077(14) 0.0020(11) 0.0009(11)
C9 0.0603(14) 0.0730(19) 0.0432(15) 0.0002(14) 0.0025(10) 0.0001(14)
C10 0.0709(16) 0.084(2) 0.0456(15) -0.0038(14) 0.0039(12) 0.0085(15)
C11 0.0864(19) 0.076(2) 0.0411(13) 0.0000(13) 0.0080(12) -0.0036(17)
C12 0.110(2) 0.093(2) 0.0421(15) -0.0004(15) 0.0064(13) -0.001(2)
C13 0.157(3) 0.090(3) 0.0562(16) 0.0069(16) 0.0056(19) -0.012(2)
C14 0.136(3) 0.118(3) 0.075(2) 0.007(2) 0.0138(19) -0.037(2)
C15 0.105(2) 0.107(3) 0.094(2) 0.0125(19) 0.0053(18) -0.021(2)
C16 0.085(2) 0.090(2) 0.0659(17) 0.0024(16) 0.0092(15) -0.009(2)
C17 0.0717(19) 0.119(3) 0.109(2) 0.005(2) 0.0041(16) -0.0025(18)
C18 0.0611(16) 0.123(3) 0.095(3) 0.002(2) 0.0048(17) -0.002(2)
C19 0.0664(17) 0.120(3) 0.087(3) 0.004(2) 0.0072(17) 0.000(2)
C20 0.0657(17) 0.127(3) 0.080(2) 0.0020(19) 0.0088(17) 0.001(2)
C21 0.0660(17) 0.134(3) 0.076(2) 0.0030(19) 0.0153(16) 0.005(2)
C22 0.0755(18) 0.129(3) 0.0889(19) 0.0113(19) 0.0214(16) 0.0082(18)
C23 0.0608(16) 0.090(2) 0.0579(16) 0.0019(15) -0.0025(13) -0.0084(17)
C24 0.0716(17) 0.107(3) 0.0753(19) -0.0054(18) -0.0005(14) 0.0118(19)
C25 0.099(2) 0.100(3) 0.0751(19) -0.0026(18) -0.0123(16) 0.0206(19)
C26 0.104(2) 0.096(3) 0.0676(18) 0.0122(17) -0.0123(17) -0.0027(19)
C27 0.0777(17) 0.104(2) 0.0555(16) 0.0101(17) -0.0026(13) 0.0019(18)
C28 0.0613(15) 0.081(2) 0.0499(14) 0.0001(14) -0.0046(12) 0.0008(15)
C29 0.0656(15) 0.095(2) 0.0521(15) 0.0092(16) 0.0039(12) -0.0019(15)
C30 0.0534(13) 0.0771(19) 0.0525(16) 0.0030(15) 0.0112(11) -0.0014(14)
C31 0.0448(12) 0.0770(18) 0.0622(15) -0.0030(14) 0.0109(11) -0.0068(12)
C32 0.0448(12) 0.072(2) 0.0555(16) -0.0012(15) 0.0081(11) -0.0048(13)
C33 0.0715(15) 0.079(2) 0.0708(18) -0.0004(16) 0.0095(13) -0.0063(15)
C34 0.0875(17) 0.083(2) 0.0820(19) -0.0151(19) 0.0103(15) -0.0099(15)
C35 0.0835(17) 0.095(2) 0.0731(19) -0.0220(18) 0.0038(14) -0.0035(18)
C36 0.0800(16) 0.089(2) 0.0551(16) -0.0092(16) 0.0004(12) -0.0007(16)
C37 0.0450(12) 0.0675(19) 0.0581(16) -0.0091(15) 0.0047(10) -0.0007(13)
C38 0.0541(13) 0.088(2) 0.0437(14) -0.0012(15) 0.0035(10) 0.0021(15)

loop_
_atom_type_symbol
_atom_type_description
_atom_type_scat_dispersion_real
_atom_type_scat_dispersion_imag
_atom_type_scat_source
C C 0.0033 0.0016 'International Tables Vol C Tables 4.2.6.8 and 6.1.1.4'
H H 0.0000 0.0000 'International Tables Vol C Tables 4.2.6.8 and 6.1.1.4'
N N 0.0061 0.0033 'International Tables Vol C Tables 4.2.6.8 and 6.1.1.4'
O O 0.0106 0.0060 'International Tables Vol C Tables 4.2.6.8 and 6.1.1.4'

loop_
_geom_angle_atom_site_label_1
_geom_angle_atom_site_label_2
_geom_angle_atom_site_label_3
_geom_angle
C1 N1 C2 125.2(2)
C8 N2 C7 121.2(2)
C31 N3 C32 121.1(2)
C38 N4 C37 126.0(2)
C16 O2 C17 118.3(2)
C23 O4 C22 118.8(2)
N1 C1 C30 125.3(2)
C3 C2 N1 123.1(2)
C3 C2 C7 119.4(2)
N1 C2 C7 117.5(2)
C4 C3 C2 120.7(2)
C3 C4 C5 120.5(2)
C4 C5 C6 118.9(2)
C7 C6 C5 121.4(2)
C6 C7 C2 119.0(2)
C6 C7 N2 125.6(2)
C2 C7 N2 115.3(2)
N2 C8 C9 122.8(2)
C38 C9 C8 123.9(2)
C38 C9 C10 116.8(2)
C8 C9 C10 119.2(2)
O1 C10 C9 119.6(2)
O1 C10 C11 119.0(2)
C9 C10 C11 121.4(2)
C12 C11 C16 118.6(3)
C12 C11 C10 118.9(2)
C16 C11 C10 122.1(3)
C11 C12 C13 121.2(3)
C14 C13 C12 118.4(3)
C15 C14 C13 121.4(3)
C16 C15 C14 120.1(3)
C15 C16 O2 124.2(3)
C15 C16 C11 120.2(3)
O2 C16 C11 115.6(3)
O2 C17 C18 106.0(2)
C19 C18 C17 178.0(3)
C18 C19 C20 179.2(4)
C21 C20 C19 179.3(4)
C20 C21 C22 178.0(3)
O4 C22 C21 108.1(2)
O4 C23 C24 124.2(2)
O4 C23 C28 115.1(3)
C24 C23 C28 120.7(3)
C25 C24 C23 120.0(3)
C26 C25 C24 120.1(3)
C25 C26 C27 119.9(3)
C26 C27 C28 121.5(2)
C27 C28 C23 117.7(2)
C27 C28 C29 119.2(2)
C23 C28 C29 122.9(3)
O3 C29 C30 120.4(2)
O3 C29 C28 119.4(2)
C30 C29 C28 120.2(2)
C1 C30 C31 123.5(2)
C1 C30 C29 116.6(2)
C31 C30 C29 119.8(2)
N3 C31 C30 123.5(2)
C33 C32 C37 118.8(2)
C33 C32 N3 125.8(2)
C37 C32 N3 115.4(2)
C32 C33 C34 121.4(2)
C35 C34 C33 119.0(3)
C36 C35 C34 120.9(3)
C35 C36 C37 120.3(2)
C36 C37 N4 123.0(2)
C36 C37 C32 119.6(2)
N4 C37 C32 117.3(2)
N4 C38 C9 125.5(2)

loop_
_geom_bond_atom_site_label_1
_geom_bond_atom_site_label_2
_geom_bond_distance
N1 C1 1.318(2)
N1 C2 1.398(2)
N2 C8 1.314(2)
N2 C7 1.414(2)
N3 C31 1.316(2)
N3 C32 1.411(2)
N4 C38 1.312(2)
N4 C37 1.398(2)
O1 C10 1.240(2)
O2 C16 1.365(3)
O2 C17 1.420(2)
O3 C29 1.230(2)
O4 C23 1.369(3)
O4 C22 1.394(2)
C1 C30 1.378(3)
C2 C3 1.386(2)
C2 C7 1.398(3)
C3 C4 1.363(3)
C4 C5 1.380(3)
C5 C6 1.388(2)
C6 C7 1.371(3)
C8 C9 1.400(2)
C9 C38 1.382(3)
C9 C10 1.459(3)
C10 C11 1.481(3)
C11 C12 1.378(3)
C11 C16 1.392(3)
C12 C13 1.381(3)
C13 C14 1.369(3)
C14 C15 1.364(3)
C15 C16 1.364(3)
C17 C18 1.464(3)
C18 C19 1.181(4)
C19 C20 1.359(4)
C20 C21 1.178(4)
C21 C22 1.462(3)
C23 C24 1.375(3)
C23 C28 1.394(3)
C24 C25 1.366(3)
C25 C26 1.365(3)
C26 C27 1.370(3)
C27 C28 1.374(3)
C28 C29 1.479(3)
C29 C30 1.471(3)
C30 C31 1.403(3)
C32 C33 1.371(3)
C32 C37 1.400(3)
C33 C34 1.385(3)
C34 C35 1.374(3)
C35 C36 1.362(3)
C36 C37 1.386(3)
